data_4033321
loop_
_publ_author_name
'Wang, Yuxiang'
'Wang, Ke-Hu'
'Su, Yingpeng'
'Yang, Zheng'
'Wen, Lan'
'Liu, Lili'
'Wang, Juanjuan'
'Huang, Danfeng'
'Hu, Yulai'

_publ_section_title
;
 Cascade Oxidation/Halogenoaminocyclization Reaction of
 Trifluoromethylated Homoallylic N-Acylhydrazines: Metal-free Synthesis of
 CF<sub>3</sub>-Substituted Pyrazolines.
;
_journal_issue 2
_journal_name_full 'The Journal of organic chemistry'
_journal_page_first 939
_journal_page_last 950
_journal_paper_doi 10.1021/acs.joc.7b02934
_journal_volume 83
_journal_year 2018
_chemical_formula_moiety 'C12 H11 F3 N2 O'
_chemical_formula_sum 'C12 H11 F3 N2 O'
_chemical_formula_weight 256.23
_space_group_crystal_system monoclinic
_space_group_IT_number 14
_space_group_name_Hall '-P 2ybc'
_space_group_name_H-M_alt 'P 1 21/c 1'
_symmetry_space_group_name_Hall '-P 2ybc'
_symmetry_space_group_name_H-M 'P 1 21/c 1'
_atom_sites_solution_hydrogens geom
_atom_sites_solution_primary direct
_atom_sites_solution_secondary difmap
_audit_creation_date 2016-03-30
_audit_creation_method
;
Olex2 1.2
(compiled 2016.02.19 svn.r3266 for OlexSys, GUI svn.r5155)
;
_cell_angle_alpha 90.00
_cell_angle_beta 116.194(13)
_cell_angle_gamma 90.00
_cell_formula_units_Z 4
_cell_length_a 8.8530(10)
_cell_length_b 19.2845(11)
_cell_length_c 8.0635(8)
_cell_measurement_reflns_used 988
_cell_measurement_temperature 290.83(10)
_cell_measurement_theta_max 22.2650
_cell_measurement_theta_min 4.2280
_cell_volume 1235.3(2)
_computing_cell_refinement
;
CrysAlisPro, Agilent Technologies,
Version 1.171.37.35 (release 13-08-2014 CrysAlis171 .NET)
(compiled Aug 13 2014,18:06:01)
;
_computing_data_collection
;
CrysAlisPro, Agilent Technologies,
Version 1.171.37.35 (release 13-08-2014 CrysAlis171 .NET)
(compiled Aug 13 2014,18:06:01)
;
_computing_data_reduction
;
CrysAlisPro, Agilent Technologies,
Version 1.171.37.35 (release 13-08-2014 CrysAlis171 .NET)
(compiled Aug 13 2014,18:06:01)
;
_computing_molecular_graphics 'Olex2 (Dolomanov et al., 2009)'
_computing_publication_material 'Olex2 (Dolomanov et al., 2009)'
_computing_structure_refinement 'ShelXL (Sheldrick, 2015)'
_computing_structure_solution 'ShelXS (Sheldrick, 2008)'
_diffrn_ambient_environment air
_diffrn_ambient_temperature 290.83(10)
_diffrn_detector 'CCD plate'
_diffrn_detector_area_resol_mean 16.0733
_diffrn_detector_type Eos
_diffrn_measured_fraction_theta_full 0.988
_diffrn_measured_fraction_theta_max 0.988
_diffrn_measurement_details
;
#__ type_ start__ end____ width___ exp.time_
  1 omega    0.00   25.00   1.0000    4.0000
omega____ theta____ kappa____ phi______ frames
    -      -17.1479  -99.0000 -150.0000 25

#__ type_ start__ end____ width___ exp.time_
  2 omega  -20.00   32.00   1.0000    4.0000
omega____ theta____ kappa____ phi______ frames
    -       20.5854  -57.0000 -180.0000 52

#__ type_ start__ end____ width___ exp.time_
  3 omega   19.00   87.00   1.0000    4.0000
omega____ theta____ kappa____ phi______ frames
    -       20.5854   57.0000  -60.0000 68

#__ type_ start__ end____ width___ exp.time_
  4 omega   -4.00   24.00   1.0000    4.0000
omega____ theta____ kappa____ phi______ frames
    -      -17.1479  -99.0000  -30.0000 28

#__ type_ start__ end____ width___ exp.time_
  5 omega   31.00   62.00   1.0000    4.0000
omega____ theta____ kappa____ phi______ frames
    -       20.5854  -99.0000 -150.0000 31

#__ type_ start__ end____ width___ exp.time_
  6 omega  -20.00    6.00   1.0000    4.0000
omega____ theta____ kappa____ phi______ frames
    -       20.5854  -99.0000 -150.0000 26

#__ type_ start__ end____ width___ exp.time_
  7 omega   36.00   90.00   1.0000    4.0000
omega____ theta____ kappa____ phi______ frames
    -       20.5854  178.0000 -150.0000 54
;
_diffrn_measurement_device 'four-circle diffractometer'
_diffrn_measurement_device_type 'SuperNova, Dual, Cu at zero, Eos'
_diffrn_measurement_method '\w scans'
_diffrn_orient_matrix_UB_11 -0.0595444000
_diffrn_orient_matrix_UB_12 -0.0273215000
_diffrn_orient_matrix_UB_13 -0.0339060000
_diffrn_orient_matrix_UB_21 0.0656900000
_diffrn_orient_matrix_UB_22 -0.0246118000
_diffrn_orient_matrix_UB_23 0.0409821000
_diffrn_orient_matrix_UB_31 -0.0102718000
_diffrn_orient_matrix_UB_32 0.0010071000
_diffrn_orient_matrix_UB_33 0.0823864000
_diffrn_radiation_monochromator mirror
_diffrn_radiation_probe x-ray
_diffrn_radiation_type MoK\a
_diffrn_radiation_wavelength 0.71073
_diffrn_reflns_av_R_equivalents 0.0602
_diffrn_reflns_av_unetI/netI 0.0692
_diffrn_reflns_limit_h_max 10
_diffrn_reflns_limit_h_min -7
_diffrn_reflns_limit_k_max 23
_diffrn_reflns_limit_k_min -22
_diffrn_reflns_limit_l_max 9
_diffrn_reflns_limit_l_min -9
_diffrn_reflns_number 6013
_diffrn_reflns_theta_full 26.02
_diffrn_reflns_theta_max 26.02
_diffrn_reflns_theta_min 3.32
_diffrn_source 'SuperNova (Mo) X-ray Source'
_exptl_absorpt_coefficient_mu 0.120
_exptl_absorpt_correction_T_max 1.00000
_exptl_absorpt_correction_T_min 0.65857
_exptl_absorpt_correction_type multi-scan
_exptl_absorpt_process_details
;
CrysAlisPro, Agilent Technologies,
Version 1.171.37.35 (release 13-08-2014 CrysAlis171 .NET)
(compiled Aug 13 2014,18:06:01)
Empirical absorption correction using spherical harmonics,
 implemented in SCALE3 ABSPACK scaling algorithm.
;
_exptl_crystal_colour 'clear light colourless'
_exptl_crystal_colour_lustre clear
_exptl_crystal_colour_modifier light
_exptl_crystal_colour_primary colourless
_exptl_crystal_density_diffrn 1.378
_exptl_crystal_density_method 'not measured'
_exptl_crystal_description block
_exptl_crystal_F_000 528
_exptl_crystal_size_max 0.23
_exptl_crystal_size_mid 0.15
_exptl_crystal_size_min 0.14
_refine_diff_density_max 0.292
_refine_diff_density_min -0.239
_refine_diff_density_rms 0.048
_refine_ls_extinction_method none
_refine_ls_goodness_of_fit_ref 1.042
_refine_ls_hydrogen_treatment constr
_refine_ls_matrix_type full
_refine_ls_number_parameters 163
_refine_ls_number_reflns 2389
_refine_ls_number_restraints 0
_refine_ls_restrained_S_all 1.042
_refine_ls_R_factor_all 0.1195
_refine_ls_R_factor_gt 0.0637
_refine_ls_shift/su_max 0.000
_refine_ls_shift/su_mean 0.000
_refine_ls_structure_factor_coef Fsqd
_refine_ls_weighting_details 'calc w=1/[\s^2^(Fo^2^)+(0.0578P)^2^+0.5543P] where P=(Fo^2^+2Fc^2^)/3'
_refine_ls_weighting_scheme calc
_refine_ls_wR_factor_gt 0.1407
_refine_ls_wR_factor_ref 0.1843
_reflns_number_gt 1308
_reflns_number_total 2389
_reflns_threshold_expression >2sigma(I)
_cod_data_source_file jo7b02934_si_002.cif
_cod_data_source_block dhh_1
_cod_depositor_comments 'Adding full bibliography for 4033321--4033322.cif.'
_cod_database_code 4033321
_chemical_oxdiff_formula 'C H N O'
_reflns_odcompleteness_completeness 98.58
_reflns_odcompleteness_iscentric 1
_reflns_odcompleteness_theta 26.32
_olex2_refinement_description
;
1. Fixed Uiso
 At 1.2 times of:
  All C(H) groups, All C(H,H) groups, All N(H) groups
2.a Secondary CH2 refined with riding coordinates:
 C10(H10A,H10B)
2.b Aromatic/amide H refined with riding coordinates:
 N1(H1), C1(H1A), C2(H2), C3(H3), C4(H4), C5(H5), C11(H11)
2.c X=CH2 refined with riding coordinates:
 C12(H12A,H12B)
;
_olex2_date_sample_data_collection 2016-03-30
_olex2_submission_special_instructions 'No special instructions were received'

loop_
_space_group_symop_id
_space_group_symop_operation_xyz
1 'x, y, z'
2 '-x, y+1/2, -z+1/2'
3 '-x, -y, -z'
4 'x, -y-1/2, z-1/2'

loop_
_atom_site_label
_atom_site_type_symbol
_atom_site_fract_x
_atom_site_fract_y
_atom_site_fract_z
_atom_site_U_iso_or_equiv
_atom_site_adp_type
_atom_site_occupancy
_atom_site_calc_flag
_atom_site_refinement_flags_posn
F1 F 0.3652(3) 0.29841(13) 0.6881(3) 0.0932(9) Uani 1 d .
F2 F 0.2913(4) 0.40153(15) 0.6893(5) 0.1387(13) Uani 1 d .
F3 F 0.5035(4) 0.36183(15) 0.9143(4) 0.1117(10) Uani 1 d .
O1 O -0.0350(3) 0.16277(12) 0.6716(3) 0.0632(7) Uani 1 d .
N1 N 0.0370(3) 0.25170(13) 0.8753(3) 0.0462(7) Uani 1 d .
H1 H 0.0241 0.2729 0.9620 0.055 Uiso 1 calc R
N2 N 0.1421(3) 0.27648(13) 0.8060(3) 0.0467(7) Uani 1 d .
C1 C -0.2533(4) 0.20613(18) 0.9332(4) 0.0535(9) Uani 1 d .
H1A H -0.2528 0.2538 0.9160 0.064 Uiso 1 calc R
C2 C -0.3528(5) 0.1784(2) 1.0091(5) 0.0658(10) Uani 1 d .
H2 H -0.4210 0.2071 1.0397 0.079 Uiso 1 calc R
C3 C -0.3507(6) 0.1083(2) 1.0391(5) 0.0771(12) Uani 1 d .
H3 H -0.4153 0.0897 1.0931 0.093 Uiso 1 calc R
C4 C -0.2532(6) 0.0657(2) 0.9897(6) 0.0814(13) Uani 1 d .
H4 H -0.2521 0.0182 1.0105 0.098 Uiso 1 calc R
C5 C -0.1564(5) 0.09265(18) 0.9089(5) 0.0673(11) Uani 1 d .
H5 H -0.0930 0.0634 0.8724 0.081 Uiso 1 calc R
C6 C -0.1550(4) 0.16398(17) 0.8830(4) 0.0495(8) Uani 1 d .
C7 C -0.0466(4) 0.19161(16) 0.8000(4) 0.0475(8) Uani 1 d .
C8 C 0.2410(4) 0.32625(16) 0.8870(4) 0.0455(8) Uani 1 d .
C9 C 0.3495(5) 0.34692(18) 0.7951(5) 0.0591(9) Uani 1 d .
C10 C 0.2639(5) 0.36710(17) 1.0554(5) 0.0609(10) Uani 1 d .
H10A H 0.2128 0.3420 1.1219 0.073 Uiso 1 calc R
H10B H 0.3832 0.3715 1.1364 0.073 Uiso 1 calc R
C11 C 0.1881(6) 0.4371(2) 1.0087(6) 0.0824(13) Uani 1 d .
H11 H 0.0715 0.4389 0.9428 0.099 Uiso 1 calc R
C12 C 0.2643(9) 0.4947(2) 1.0484(7) 0.1134(19) Uani 1 d .
H12A H 0.3809 0.4960 1.1141 0.136 Uiso 1 calc R
H12B H 0.2036 0.5359 1.0118 0.136 Uiso 1 calc R

loop_
_atom_site_aniso_label
_atom_site_aniso_U_11
_atom_site_aniso_U_22
_atom_site_aniso_U_33
_atom_site_aniso_U_23
_atom_site_aniso_U_13
_atom_site_aniso_U_12
F1 0.103(2) 0.1089(17) 0.1107(18) -0.0382(15) 0.0862(18) -0.0362(15)
F2 0.177(3) 0.128(2) 0.186(3) 0.093(2) 0.148(3) 0.052(2)
F3 0.082(2) 0.167(3) 0.1038(19) -0.0413(18) 0.0572(17) -0.0622(18)
O1 0.0826(19) 0.0668(15) 0.0610(14) -0.0162(12) 0.0506(14) -0.0116(13)
N1 0.0538(18) 0.0579(16) 0.0395(13) -0.0079(12) 0.0321(14) -0.0085(13)
N2 0.0502(18) 0.0577(16) 0.0422(14) 0.0015(12) 0.0295(13) -0.0029(13)
C1 0.056(2) 0.064(2) 0.0516(18) -0.0041(16) 0.0336(18) -0.0089(17)
C2 0.065(3) 0.086(3) 0.063(2) -0.0059(19) 0.043(2) -0.006(2)
C3 0.081(3) 0.094(3) 0.075(2) -0.001(2) 0.052(2) -0.022(2)
C4 0.102(4) 0.063(2) 0.097(3) 0.003(2) 0.061(3) -0.019(2)
C5 0.083(3) 0.063(2) 0.075(2) -0.0016(19) 0.051(2) -0.007(2)
C6 0.052(2) 0.061(2) 0.0431(17) -0.0035(15) 0.0275(16) -0.0094(16)
C7 0.053(2) 0.0558(19) 0.0428(17) -0.0033(15) 0.0292(16) -0.0029(16)
C8 0.049(2) 0.0493(18) 0.0459(17) 0.0023(14) 0.0276(16) 0.0007(16)
C9 0.065(3) 0.062(2) 0.064(2) -0.0035(19) 0.041(2) -0.0121(19)
C10 0.074(3) 0.065(2) 0.055(2) -0.0071(17) 0.039(2) -0.0111(19)
C11 0.099(4) 0.069(3) 0.091(3) -0.016(2) 0.052(3) 0.003(2)
C12 0.165(6) 0.063(3) 0.129(4) -0.012(3) 0.081(4) -0.007(3)

loop_
_atom_type_symbol
_atom_type_description
_atom_type_scat_dispersion_real
_atom_type_scat_dispersion_imag
_atom_type_scat_source
C C 0.0033 0.0016 'International Tables Vol C Tables 4.2.6.8 and 6.1.1.4'
H H 0.0000 0.0000 'International Tables Vol C Tables 4.2.6.8 and 6.1.1.4'
F F 0.0171 0.0103 'International Tables Vol C Tables 4.2.6.8 and 6.1.1.4'
N N 0.0061 0.0033 'International Tables Vol C Tables 4.2.6.8 and 6.1.1.4'
O O 0.0106 0.0060 'International Tables Vol C Tables 4.2.6.8 and 6.1.1.4'

loop_
_geom_angle_atom_site_label_1
_geom_angle_atom_site_label_2
_geom_angle_atom_site_label_3
_geom_angle
N2 N1 H1 121.7
C7 N1 H1 121.7
C7 N1 N2 116.7(2)
C8 N2 N1 119.6(2)
C2 C1 H1A 119.7
C6 C1 H1A 119.7
C6 C1 C2 120.7(3)
C1 C2 H2 120.1
C3 C2 C1 119.9(4)
C3 C2 H2 120.1
C2 C3 H3 120.0
C2 C3 C4 120.0(4)
C4 C3 H3 120.0
C3 C4 H4 119.7
C3 C4 C5 120.7(4)
C5 C4 H4 119.7
C4 C5 H5 120.4
C4 C5 C6 119.3(4)
C6 C5 H5 120.4
C1 C6 C5 119.5(3)
C1 C6 C7 122.5(3)
C5 C6 C7 118.0(3)
O1 C7 N1 122.2(3)
O1 C7 C6 122.1(3)
N1 C7 C6 115.8(2)
N2 C8 C9 113.1(3)
N2 C8 C10 130.4(3)
C9 C8 C10 116.4(3)
F1 C9 C8 114.1(3)
F2 C9 F1 105.6(3)
F2 C9 C8 112.4(3)
F3 C9 F1 105.1(3)
F3 C9 F2 106.6(3)
F3 C9 C8 112.5(3)
C8 C10 H10A 109.1
C8 C10 H10B 109.1
H10A C10 H10B 107.8
C11 C10 C8 112.5(3)
C11 C10 H10A 109.1
C11 C10 H10B 109.1
C10 C11 H11 116.4
C12 C11 C10 127.3(5)
C12 C11 H11 116.4
C11 C12 H12A 120.0
C11 C12 H12B 120.0
H12A C12 H12B 120.0

loop_
_geom_bond_atom_site_label_1
_geom_bond_atom_site_label_2
_geom_bond_distance
F1 C9 1.321(4)
F2 C9 1.309(4)
F3 C9 1.307(4)
O1 C7 1.219(3)
N1 H1 0.8600
N1 N2 1.366(3)
N1 C7 1.365(4)
N2 C8 1.269(4)
C1 H1A 0.9300
C1 C2 1.383(4)
C1 C6 1.376(4)
C2 H2 0.9300
C2 C3 1.371(5)
C3 H3 0.9300
C3 C4 1.372(6)
C4 H4 0.9300
C4 C5 1.387(5)
C5 H5 0.9300
C5 C6 1.392(4)
C6 C7 1.490(4)
C8 C9 1.503(4)
C8 C10 1.504(4)
C10 H10A 0.9700
C10 H10B 0.9700
C10 C11 1.480(5)
C11 H11 0.9300
C11 C12 1.266(6)
C12 H12A 0.9300
C12 H12B 0.9300

loop_
_geom_torsion_atom_site_label_1
_geom_torsion_atom_site_label_2
_geom_torsion_atom_site_label_3
_geom_torsion_atom_site_label_4
_geom_torsion
N1 N2 C8 C9 179.4(3)
N1 N2 C8 C10 -1.4(5)
N2 N1 C7 O1 -3.3(5)
N2 N1 C7 C6 177.5(3)
N2 C8 C9 F1 -20.7(5)
N2 C8 C9 F2 99.5(4)
N2 C8 C9 F3 -140.3(3)
N2 C8 C10 C11 -104.7(4)
C1 C2 C3 C4 -1.7(6)
C1 C6 C7 O1 -138.6(4)
C1 C6 C7 N1 40.6(5)
C2 C1 C6 C5 0.1(5)
C2 C1 C6 C7 179.7(3)
C2 C3 C4 C5 -0.1(7)
C3 C4 C5 C6 1.8(6)
C4 C5 C6 C1 -1.8(5)
C4 C5 C6 C7 178.6(3)
C5 C6 C7 O1 41.1(5)
C5 C6 C7 N1 -139.8(3)
C6 C1 C2 C3 1.7(6)
C7 N1 N2 C8 -170.0(3)
C8 C10 C11 C12 -114.2(5)
C9 C8 C10 C11 74.5(4)
C10 C8 C9 F1 159.9(3)
C10 C8 C9 F2 -79.9(4)
C10 C8 C9 F3 40.4(4)
